data_4129662
loop_
_publ_author_name
'Sather, Aaron C.'
'Lee, Hong Geun'
'De La Rosa, Valentina Y.'
'Yang, Yang'
'M\"uller, Peter'
'Buchwald, Stephen L.'

_publ_section_title
;
 A Fluorinated Ligand Enables Room-Temperature and Regioselective
 Pd-Catalyzed Fluorination of Aryl Triflates and Bromides.
;
_journal_issue 41
_journal_name_full 'Journal of the American Chemical Society'
_journal_page_first 13433
_journal_page_last 13438
_journal_paper_doi 10.1021/jacs.5b09308
_journal_volume 137
_journal_year 2015
_chemical_formula_sum 'C77 H96 Br F4 O2 P Pd'
_chemical_formula_weight 1346.81
_space_group_crystal_system triclinic
_space_group_IT_number 2
_space_group_name_Hall '-P 1'
_space_group_name_H-M_alt 'P -1'
_atom_sites_solution_hydrogens geom
_atom_sites_solution_primary direct
_atom_sites_solution_secondary difmap
_audit_creation_method SHELXL-2014/6
_cell_angle_alpha 89.380(3)
_cell_angle_beta 87.966(3)
_cell_angle_gamma 66.940(3)
_cell_formula_units_Z 2
_cell_length_a 11.9578(12)
_cell_length_b 12.9323(13)
_cell_length_c 23.306(2)
_cell_measurement_reflns_used 9828
_cell_measurement_temperature 100(2)
_cell_measurement_theta_max 28.55
_cell_measurement_theta_min 2.44
_cell_volume 3314.0(6)
_computing_cell_refinement 'SAINT 7.46A (Bruker-AXS, 2011)'
_computing_data_collection 'APEX2 v2011.4.0 (Bruker-AXS, 2011)'
_computing_data_reduction 'SAINT 7.46A (Bruker-AXS, 2011)'
_computing_molecular_graphics 'Bruker SHELXTL'
_computing_publication_material 'Bruker SHELXTL'
_computing_structure_refinement 'SHELXL-2014/6 (Sheldrick, 2014)'
_computing_structure_solution 'SHELXS-97 (Sheldrick, 2008)'
_diffrn_ambient_temperature 100(2)
_diffrn_detector_area_resol_mean 8.3
_diffrn_measured_fraction_theta_full 1.000
_diffrn_measured_fraction_theta_max 1.000
_diffrn_measurement_device_type 'Bruker Smart APEX2 CCD'
_diffrn_measurement_method '\f and \w scans'
_diffrn_radiation_type MoK\a
_diffrn_radiation_wavelength 0.71073
_diffrn_reflns_av_R_equivalents 0.0641
_diffrn_reflns_av_unetI/netI 0.0561
_diffrn_reflns_Laue_measured_fraction_full 1.000
_diffrn_reflns_Laue_measured_fraction_max 1.000
_diffrn_reflns_limit_h_max 16
_diffrn_reflns_limit_h_min -16
_diffrn_reflns_limit_k_max 17
_diffrn_reflns_limit_k_min -17
_diffrn_reflns_limit_l_max 32
_diffrn_reflns_limit_l_min -32
_diffrn_reflns_number 101514
_diffrn_reflns_point_group_measured_fraction_full 1.000
_diffrn_reflns_point_group_measured_fraction_max 1.000
_diffrn_reflns_theta_full 25.242
_diffrn_reflns_theta_max 29.575
_diffrn_reflns_theta_min 1.711
_diffrn_source 'I\mS micro-focus sealed tube, multilayer optics'
_exptl_absorpt_coefficient_mu 0.965
_exptl_absorpt_correction_T_max 0.7462
_exptl_absorpt_correction_T_min 0.5987
_exptl_absorpt_correction_type multi-scan
_exptl_absorpt_process_details 'SADABS (Sheldrick, 2009)'
_exptl_crystal_colour yellow
_exptl_crystal_density_diffrn 1.350
_exptl_crystal_density_method 'not measured'
_exptl_crystal_description blade
_exptl_crystal_F_000 1412
_exptl_crystal_size_max 0.500
_exptl_crystal_size_mid 0.070
_exptl_crystal_size_min 0.010
_refine_diff_density_max 1.554
_refine_diff_density_min -1.482
_refine_diff_density_rms 0.097
_refine_ls_extinction_method none
_refine_ls_goodness_of_fit_ref 1.016
_refine_ls_hydrogen_treatment constr
_refine_ls_matrix_type full
_refine_ls_number_parameters 804
_refine_ls_number_reflns 18570
_refine_ls_number_restraints 298
_refine_ls_restrained_S_all 1.016
_refine_ls_R_factor_all 0.0825
_refine_ls_R_factor_gt 0.0482
_refine_ls_shift/su_max 0.002
_refine_ls_shift/su_mean 0.000
_refine_ls_structure_factor_coef Fsqd
_refine_ls_weighting_details 'w=1/[\s^2^(Fo^2^)+(0.0599P)^2^+4.4055P] where P=(Fo^2^+2Fc^2^)/3'
_refine_ls_weighting_scheme calc
_refine_ls_wR_factor_gt 0.1150
_refine_ls_wR_factor_ref 0.1349
_reflns_Friedel_coverage 0.000
_reflns_number_gt 13063
_reflns_number_total 18570
_reflns_threshold_expression 'I > 2\s(I)'
_cod_data_source_file ja5b09308_si_002.cif
_cod_data_source_block X15085
_cod_database_code 4129662
_shelx_space_group_comment
; 
The symmetry employed for this shelxl refinement is uniquely defined 
by the following loop, which should always be used as a source of 
symmetry information in preference to the above space-group names. 
They are only intended as comments. 
;
_shelx_estimated_absorpt_t_min 0.644
_shelx_estimated_absorpt_t_max 0.990
_shelxl_version_number 2014/6

loop_
_space_group_symop_operation_xyz
'x, y, z'
'-x, -y, -z'

loop_
_atom_site_label
_atom_site_type_symbol
_atom_site_fract_x
_atom_site_fract_y
_atom_site_fract_z
_atom_site_U_iso_or_equiv
_atom_site_adp_type
_atom_site_occupancy
_atom_site_site_symmetry_order
_atom_site_calc_flag
_atom_site_refinement_flags_posn
_atom_site_refinement_flags_adp
_atom_site_refinement_flags_occupancy
_atom_site_disorder_assembly
_atom_site_disorder_group
Br1 Br 0.31659(3) 0.27206(3) 0.75501(2) 0.03390(9) Uani 1 1 d . . . . .
Pd1 Pd 0.47365(2) 0.34389(2) 0.77425(2) 0.02184(6) Uani 1 1 d . . . . .
P1 P 0.62735(7) 0.39968(6) 0.80514(3) 0.02107(15) Uani 1 1 d . . . . .
C1 C 0.5909(3) 0.5566(2) 0.79992(11) 0.0235(6) Uani 1 1 d . . . . .
C2 C 0.6957(3) 0.5972(3) 0.80590(12) 0.0273(6) Uani 1 1 d . . . . .
H2A H 0.7320 0.5751 0.8439 0.033 Uiso 1 1 calc R U . . .
H2B H 0.7597 0.5610 0.7760 0.033 Uiso 1 1 calc R U . . .
C3 C 0.6479(3) 0.7260(3) 0.79959(13) 0.0313(7) Uani 1 1 d . . . . .
H3 H 0.7165 0.7507 0.8045 0.038 Uiso 1 1 calc R U . . .
C4 C 0.5474(3) 0.7840(3) 0.84513(14) 0.0323(7) Uani 1 1 d . . . . .
H4A H 0.5798 0.7638 0.8840 0.039 Uiso 1 1 calc R U . . .
H4B H 0.5179 0.8666 0.8409 0.039 Uiso 1 1 calc R U . . .
C5 C 0.4427(3) 0.7461(3) 0.83734(12) 0.0297(7) Uani 1 1 d . . . . .
H5 H 0.3767 0.7839 0.8668 0.036 Uiso 1 1 calc R U . . .
C6 C 0.4899(3) 0.6177(3) 0.84559(11) 0.0251(6) Uani 1 1 d . . . . .
H6A H 0.4220 0.5928 0.8422 0.030 Uiso 1 1 calc R U . . .
H6B H 0.5226 0.5980 0.8844 0.030 Uiso 1 1 calc R U . . .
C7 C 0.5415(3) 0.5918(2) 0.73930(12) 0.0250(6) Uani 1 1 d . . . . .
H7A H 0.6072 0.5551 0.7102 0.030 Uiso 1 1 calc R U . . .
H7B H 0.4750 0.5662 0.7330 0.030 Uiso 1 1 calc R U . . .
C8 C 0.4940(3) 0.7193(3) 0.73197(12) 0.0290(6) Uani 1 1 d . . . . .
H8 H 0.4614 0.7397 0.6927 0.035 Uiso 1 1 calc R U . . .
C9 C 0.5976(3) 0.7589(3) 0.73969(13) 0.0320(7) Uani 1 1 d . . . . .
H9A H 0.6628 0.7237 0.7102 0.038 Uiso 1 1 calc R U . . .
H9B H 0.5670 0.8415 0.7351 0.038 Uiso 1 1 calc R U . . .
C10 C 0.3922(3) 0.7783(3) 0.77719(13) 0.0306(7) Uani 1 1 d . . . . .
H10A H 0.3621 0.8608 0.7723 0.037 Uiso 1 1 calc R U . . .
H10B H 0.3234 0.7552 0.7723 0.037 Uiso 1 1 calc R U . . .
C11 C 0.6803(3) 0.3456(3) 0.88044(11) 0.0244(6) Uani 1 1 d . . . . .
C12 C 0.5665(3) 0.3477(3) 0.91511(11) 0.0252(6) Uani 1 1 d . . . . .
H12A H 0.5060 0.4261 0.9184 0.030 Uiso 1 1 calc R U . . .
H12B H 0.5291 0.3035 0.8945 0.030 Uiso 1 1 calc R U . . .
C13 C 0.6005(3) 0.2984(3) 0.97575(12) 0.0293(7) Uani 1 1 d . . . . .
H13 H 0.5257 0.3015 0.9975 0.035 Uiso 1 1 calc R U . . .
C14 C 0.6593(3) 0.3656(3) 1.00804(12) 0.0323(7) Uani 1 1 d . . . . .
H14A H 0.6010 0.4447 1.0125 0.039 Uiso 1 1 calc R U . . .
H14B H 0.6813 0.3335 1.0468 0.039 Uiso 1 1 calc R U . . .
C15 C 0.7727(3) 0.3612(3) 0.97448(12) 0.0295(7) Uani 1 1 d . . . . .
H15 H 0.8105 0.4055 0.9956 0.035 Uiso 1 1 calc R U . . .
C16 C 0.7375(3) 0.4131(3) 0.91488(12) 0.0272(6) Uani 1 1 d . . . . .
H16A H 0.8108 0.4132 0.8937 0.033 Uiso 1 1 calc R U . . .
H16B H 0.6787 0.4920 0.9191 0.033 Uiso 1 1 calc R U . . .
C17 C 0.7723(3) 0.2222(3) 0.87602(12) 0.0272(6) Uani 1 1 d . . . . .
H17A H 0.7364 0.1776 0.8547 0.033 Uiso 1 1 calc R U . . .
H17B H 0.8466 0.2187 0.8546 0.033 Uiso 1 1 calc R U . . .
C18 C 0.8059(3) 0.1717(3) 0.93641(13) 0.0305(7) Uani 1 1 d . . . . .
H18 H 0.8652 0.0919 0.9327 0.037 Uiso 1 1 calc R U . . .
C19 C 0.6913(3) 0.1757(3) 0.96998(13) 0.0323(7) Uani 1 1 d . . . . .
H19A H 0.6538 0.1313 0.9495 0.039 Uiso 1 1 calc R U . . .
H19B H 0.7133 0.1426 1.0085 0.039 Uiso 1 1 calc R U . . .
C20 C 0.8645(3) 0.2398(3) 0.96843(13) 0.0323(7) Uani 1 1 d . . . . .
H20A H 0.8888 0.2071 1.0069 0.039 Uiso 1 1 calc R U . . .
H20B H 0.9382 0.2375 0.9468 0.039 Uiso 1 1 calc R U . . .
C21 C 0.7540(3) 0.3285(2) 0.75270(11) 0.0225(6) Uani 1 1 d . . . . .
C22 C 0.8703(3) 0.3322(2) 0.75655(12) 0.0243(6) Uani 1 1 d . . . . .
C23 C 0.9603(3) 0.2903(3) 0.71351(12) 0.0272(6) Uani 1 1 d . . . . .
H23 H 1.0360 0.2974 0.7162 0.033 Uiso 1 1 calc R U . . .
C24 C 0.9369(3) 0.2377(3) 0.66650(12) 0.0296(7) Uani 1 1 d . . . . .
H24 H 0.9967 0.2098 0.6364 0.036 Uiso 1 1 calc R U . . .
C25 C 0.8277(3) 0.2256(3) 0.66303(12) 0.0259(6) Uani 1 1 d . . . . .
H25 H 0.8150 0.1861 0.6314 0.031 Uiso 1 1 calc R U . . .
C26 C 0.7347(3) 0.2708(2) 0.70553(11) 0.0209(5) Uani 1 1 d . . . . .
O1 O 0.8897(2) 0.37684(19) 0.80587(9) 0.0291(5) Uani 1 1 d . . . . .
C27 C 0.9991(3) 0.3957(3) 0.81022(14) 0.0349(7) Uani 1 1 d . . . . .
H27A H 1.0693 0.3237 0.8079 0.052 Uiso 1 1 calc R U . . .
H27B H 0.9980 0.4320 0.8470 0.052 Uiso 1 1 calc R U . . .
H27C H 1.0051 0.4444 0.7788 0.052 Uiso 1 1 calc R U . . .
C31 C 0.6244(3) 0.2440(2) 0.69466(11) 0.0214(5) Uani 1 1 d . . . . .
C32 C 0.5507(3) 0.2975(2) 0.64711(11) 0.0214(5) Uani 1 1 d . . . . .
C33 C 0.4839(3) 0.2442(2) 0.62061(11) 0.0230(6) Uani 1 1 d . . . . .
C34 C 0.4865(3) 0.1400(2) 0.64043(11) 0.0237(6) Uani 1 1 d . . . . .
C35 C 0.5558(3) 0.0912(3) 0.68714(11) 0.0246(6) Uani 1 1 d . . . . .
H35 H 0.5549 0.0226 0.7016 0.030 Uiso 1 1 calc R U . . .
C36 C 0.6271(3) 0.1384(2) 0.71407(11) 0.0235(6) Uani 1 1 d . . . . .
C37 C 0.5528(3) 0.4084(2) 0.62518(11) 0.0250(6) Uani 1 1 d . . . . .
H37 H 0.5998 0.4312 0.6535 0.030 Uiso 1 1 calc R U . . .
C38 C 0.6214(3) 0.3984(3) 0.56683(12) 0.0318(7) Uani 1 1 d . . . . .
H38A H 0.7011 0.3360 0.5681 0.048 Uiso 1 1 calc R U . . .
H38B H 0.6323 0.4685 0.5588 0.048 Uiso 1 1 calc R U . . .
H38C H 0.5743 0.3845 0.5365 0.048 Uiso 1 1 calc R U . . .
C39 C 0.4269(3) 0.5059(3) 0.62347(13) 0.0316(7) Uani 1 1 d . . . . .
H39A H 0.3878 0.5017 0.5878 0.047 Uiso 1 1 calc R U . . .
H39B H 0.4365 0.5777 0.6251 0.047 Uiso 1 1 calc R U . . .
H39C H 0.3763 0.5004 0.6564 0.047 Uiso 1 1 calc R U . . .
C40 C 0.4203(3) 0.0776(3) 0.61033(13) 0.0305(7) Uani 1 1 d . . . . .
H40 H 0.3714 0.1278 0.5796 0.037 Uiso 1 1 calc R U . . .
C41 C 0.3340(5) 0.0493(5) 0.64985(18) 0.0696(15) Uani 1 1 d . . . . .
H41A H 0.2932 0.0106 0.6281 0.104 Uiso 1 1 calc R U . . .
H41B H 0.2732 0.1186 0.6665 0.104 Uiso 1 1 calc R U . . .
H41C H 0.3795 0.0003 0.6806 0.104 Uiso 1 1 calc R U . . .
C42 C 0.5111(5) -0.0269(4) 0.5818(3) 0.0769(17) Uani 1 1 d . . . . .
H42A H 0.5619 -0.0770 0.6109 0.115 Uiso 1 1 calc R U . . .
H42B H 0.5626 -0.0063 0.5542 0.115 Uiso 1 1 calc R U . . .
H42C H 0.4679 -0.0654 0.5616 0.115 Uiso 1 1 calc R U . . .
C43 C 0.7140(3) 0.0657(3) 0.75863(12) 0.0265(6) Uani 1 1 d . . . . .
H43 H 0.7627 0.1074 0.7726 0.032 Uiso 1 1 calc R U . . .
C44 C 0.6435(3) 0.0428(3) 0.81024(12) 0.0321(7) Uani 1 1 d . . . . .
H44A H 0.5869 0.1143 0.8267 0.048 Uiso 1 1 calc R U . . .
H44B H 0.7008 0.0003 0.8393 0.048 Uiso 1 1 calc R U . . .
H44C H 0.5978 -0.0009 0.7976 0.048 Uiso 1 1 calc R U . . .
C45 C 0.8017(3) -0.0453(3) 0.73195(14) 0.0347(7) Uani 1 1 d . . . . .
H45A H 0.7561 -0.0900 0.7207 0.052 Uiso 1 1 calc R U . . .
H45B H 0.8619 -0.0872 0.7601 0.052 Uiso 1 1 calc R U . . .
H45C H 0.8434 -0.0298 0.6980 0.052 Uiso 1 1 calc R U . . .
C51 C 0.4113(3) 0.2929(3) 0.56859(12) 0.0253(6) Uani 1 1 d . . . . .
C52 C 0.4623(3) 0.2667(3) 0.51330(12) 0.0268(6) Uani 1 1 d . . . . .
F1 F 0.58057(18) 0.19780(16) 0.50647(7) 0.0334(4) Uani 1 1 d . . . . .
C53 C 0.3960(3) 0.3100(3) 0.46501(12) 0.0319(7) Uani 1 1 d . . . . .
F2 F 0.4547(2) 0.28431(19) 0.41324(7) 0.0429(5) Uani 1 1 d . . . . .
C54 C 0.2746(3) 0.3796(3) 0.46815(13) 0.0356(8) Uani 1 1 d . . . . .
C55 C 0.2222(3) 0.4032(3) 0.52284(14) 0.0354(7) Uani 1 1 d . . . . .
F3 F 0.1039(2) 0.4699(2) 0.53015(10) 0.0525(6) Uani 1 1 d . . . . .
C56 C 0.2887(3) 0.3602(3) 0.57181(13) 0.0319(7) Uani 1 1 d . . . . .
F4 F 0.23040(19) 0.38755(19) 0.62326(8) 0.0440(5) Uani 1 1 d . . . . .
C57 C 0.2023(4) 0.4284(3) 0.41563(15) 0.0428(9) Uani 1 1 d D U . . .
H57A H 0.2580 0.4345 0.3846 0.051 Uiso 1 1 calc R U . . .
H57B H 0.1425 0.5052 0.4247 0.051 Uiso 1 1 calc R U . . .
C58 C 0.1349(3) 0.3585(3) 0.39411(14) 0.0374(8) Uani 1 1 d D U . . .
H58A H 0.1953 0.2823 0.3844 0.045 Uiso 0.60(5) 1 calc R U P A 1
H58B H 0.0812 0.3508 0.4257 0.045 Uiso 0.60(5) 1 calc R U P A 1
H58C H 0.0829 0.3468 0.4254 0.045 Uiso 0.40(5) 1 calc R U P A 2
H58D H 0.1935 0.2842 0.3804 0.045 Uiso 0.40(5) 1 calc R U P A 2
C59 C 0.0586(19) 0.4064(18) 0.3420(8) 0.044(3) Uani 0.60(5) 1 d D U P A 1
H59A H 0.1130 0.3949 0.3076 0.053 Uiso 0.60(5) 1 calc R U P A 1
H59B H 0.0133 0.4884 0.3474 0.053 Uiso 0.60(5) 1 calc R U P A 1
C60 C -0.0314(16) 0.352(2) 0.3320(8) 0.056(3) Uani 0.60(5) 1 d D U P A 1
H60A H 0.0130 0.2710 0.3262 0.084 Uiso 0.60(5) 1 calc R U P A 1
H60B H -0.0779 0.3849 0.2979 0.084 Uiso 0.60(5) 1 calc R U P A 1
H60C H -0.0871 0.3651 0.3655 0.084 Uiso 0.60(5) 1 calc R U P A 1
C59A C 0.056(3) 0.425(2) 0.3446(11) 0.032(3) Uani 0.40(5) 1 d D U P A 2
H59C H -0.0031 0.4976 0.3594 0.038 Uiso 0.40(5) 1 calc R U P A 2
H59D H 0.1093 0.4404 0.3151 0.038 Uiso 0.40(5) 1 calc R U P A 2
C60A C -0.011(4) 0.361(3) 0.3169(16) 0.064(7) Uani 0.40(5) 1 d D U P A 2
H60D H 0.0472 0.2927 0.2986 0.097 Uiso 0.40(5) 1 calc R U P A 2
H60E H -0.0650 0.4091 0.2879 0.097 Uiso 0.40(5) 1 calc R U P A 2
H60F H -0.0600 0.3415 0.3464 0.097 Uiso 0.40(5) 1 calc R U P A 2
C61 C 0.3308(3) 0.4573(3) 0.81784(12) 0.0246(6) Uani 1 1 d . . . . .
C62 C 0.2630(3) 0.5555(3) 0.78835(12) 0.0279(6) Uani 1 1 d . . . . .
H62 H 0.2922 0.5691 0.7518 0.034 Uiso 1 1 calc R U . . .
C63 C 0.1546(3) 0.6335(3) 0.81106(12) 0.0290(6) Uani 1 1 d . . . . .
H63 H 0.1126 0.7010 0.7908 0.035 Uiso 1 1 calc R U . . .
C64 C 0.1063(3) 0.6136(3) 0.86370(12) 0.0269(6) Uani 1 1 d . . . . .
C65 C 0.1725(3) 0.5148(3) 0.89262(12) 0.0268(6) Uani 1 1 d . . . . .
H65 H 0.1412 0.4996 0.9283 0.032 Uiso 1 1 calc R U . . .
C66 C 0.2833(3) 0.4375(3) 0.87058(11) 0.0252(6) Uani 1 1 d . . . . .
H66 H 0.3267 0.3712 0.8915 0.030 Uiso 1 1 calc R U . . .
C67 C -0.0147(3) 0.6970(3) 0.88384(13) 0.0319(7) Uani 1 1 d . . . . .
O2 O -0.0662(2) 0.7833(2) 0.85706(11) 0.0448(6) Uani 1 1 d . . . . .
C68 C -0.0763(3) 0.6735(3) 0.93764(13) 0.0317(7) Uani 1 1 d . . . . .
H68A H -0.0205 0.6588 0.9699 0.038 Uiso 1 1 calc R U . . .
H68B H -0.0922 0.6050 0.9315 0.038 Uiso 1 1 calc R U . . .
C69 C -0.1957(3) 0.7705(3) 0.95381(14) 0.0367(8) Uani 1 1 d . . . . .
H69A H -0.1791 0.8382 0.9615 0.044 Uiso 1 1 calc R U . . .
H69B H -0.2500 0.7873 0.9208 0.044 Uiso 1 1 calc R U . . .
C70 C -0.2609(3) 0.7460(3) 1.00631(15) 0.0409(8) Uani 1 1 d . . . . .
H70A H -0.2077 0.7310 1.0396 0.049 Uiso 1 1 calc R U . . .
H70B H -0.2768 0.6778 0.9990 0.049 Uiso 1 1 calc R U . . .
C71 C -0.3809(4) 0.8439(4) 1.02062(18) 0.0501(10) Uani 1 1 d . . . . .
H71A H -0.3660 0.9123 1.0262 0.075 Uiso 1 1 calc R U . . .
H71B H -0.4176 0.8272 1.0559 0.075 Uiso 1 1 calc R U . . .
H71C H -0.4363 0.8550 0.9890 0.075 Uiso 1 1 calc R U . . .
C10S C 0.0927(4) 0.9749(4) 0.7380(2) 0.0603(12) Uani 1 1 d D U . . .
H10C H 0.0980 0.8973 0.7370 0.090 Uiso 1 1 calc R U . . .
H10D H 0.1535 0.9827 0.7109 0.090 Uiso 1 1 calc R U . . .
H10E H 0.0113 1.0262 0.7271 0.090 Uiso 1 1 calc R U . . .
C11S C 0.1164(4) 1.0031(3) 0.79790(19) 0.0483(9) Uani 1 1 d D U . . .
C12S C 0.0792(4) 0.9580(4) 0.8452(2) 0.0572(11) Uani 1 1 d D U . . .
H12S H 0.0354 0.9114 0.8402 0.069 Uiso 1 1 calc R U . . .
C13S C 0.1060(4) 0.9808(4) 0.9005(2) 0.0578(11) Uani 1 1 d D U . . .
H13S H 0.0794 0.9502 0.9329 0.069 Uiso 1 1 calc R U . . .
C14S C 0.1697(4) 1.0462(4) 0.90823(19) 0.0578(11) Uani 1 1 d D U . . .
H14S H 0.1889 1.0598 0.9459 0.069 Uiso 1 1 calc R U . . .
C15S C 0.2064(4) 1.0931(4) 0.86151(18) 0.0553(11) Uani 1 1 d D U . . .
H15S H 0.2493 1.1403 0.8668 0.066 Uiso 1 1 calc R U . . .
C16S C 0.1799(4) 1.0703(3) 0.80667(17) 0.0473(9) Uani 1 1 d D U . . .
H16S H 0.2062 1.1017 0.7745 0.057 Uiso 1 1 calc R U . . .
C20S C 0.8198(5) 0.1939(6) 0.4240(3) 0.100(2) Uani 1 1 d D U . . .
H20C H 0.8291 0.1783 0.3827 0.150 Uiso 1 1 calc R U . . .
H20D H 0.7750 0.2747 0.4305 0.150 Uiso 1 1 calc R U . . .
H20E H 0.7749 0.1526 0.4424 0.150 Uiso 1 1 calc R U . . .
C21S C 0.9494(5) 0.1555(4) 0.45053(19) 0.0609(11) Uani 1 1 d D U . . .
C22S C 1.0409(5) 0.0636(5) 0.4291(2) 0.0723(14) Uani 1 1 d D U . . .
H22S H 1.0272 0.0210 0.3992 0.087 Uiso 1 1 calc R U . . .
C23S C 1.1522(6) 0.0330(5) 0.4508(2) 0.0794(15) Uani 1 1 d D U . . .
H23S H 1.2169 -0.0301 0.4343 0.095 Uiso 1 1 calc R U . . .
C24S C 1.1771(6) 0.0886(5) 0.4958(2) 0.0747(14) Uani 1 1 d D U . . .
H24S H 1.2554 0.0612 0.5118 0.090 Uiso 1 1 calc R U . . .
C25S C 1.0888(6) 0.1813(5) 0.5160(2) 0.0794(15) Uani 1 1 d D U . . .
H25S H 1.1050 0.2238 0.5452 0.095 Uiso 1 1 calc R U . . .
C26S C 0.9697(6) 0.2174(5) 0.4942(2) 0.0790(15) Uani 1 1 d D U . . .
H26S H 0.9056 0.2826 0.5092 0.095 Uiso 1 1 calc R U . . .

loop_
_atom_site_aniso_label
_atom_site_aniso_U_11
_atom_site_aniso_U_22
_atom_site_aniso_U_33
_atom_site_aniso_U_23
_atom_site_aniso_U_13
_atom_site_aniso_U_12
Br1 0.02769(18) 0.0511(2) 0.03016(16) -0.01739(14) 0.00686(13) -0.02339(15)
Pd1 0.02139(12) 0.03348(12) 0.01361(9) -0.00527(7) 0.00122(8) -0.01394(9)
P1 0.0201(4) 0.0314(4) 0.0135(3) -0.0072(3) 0.0018(3) -0.0120(3)
C1 0.0254(15) 0.0313(15) 0.0168(12) -0.0052(10) 0.0032(11) -0.0144(12)
C2 0.0270(16) 0.0387(17) 0.0203(13) -0.0056(11) 0.0014(12) -0.0174(13)
C3 0.0364(19) 0.0373(17) 0.0268(14) -0.0048(12) 0.0036(13) -0.0218(15)
C4 0.0370(19) 0.0367(17) 0.0273(14) -0.0103(12) 0.0027(13) -0.0188(15)
C5 0.0346(18) 0.0356(17) 0.0211(13) -0.0079(12) 0.0042(12) -0.0165(14)
C6 0.0255(15) 0.0361(16) 0.0162(12) -0.0079(11) 0.0026(11) -0.0148(13)
C7 0.0281(16) 0.0318(15) 0.0183(12) -0.0049(11) 0.0015(11) -0.0152(13)
C8 0.0345(18) 0.0361(17) 0.0192(13) -0.0016(11) 0.0012(12) -0.0168(14)
C9 0.040(2) 0.0350(17) 0.0252(14) -0.0031(12) 0.0054(13) -0.0200(15)
C10 0.0318(18) 0.0330(16) 0.0264(14) -0.0037(12) 0.0037(13) -0.0124(14)
C11 0.0244(15) 0.0370(16) 0.0131(11) -0.0048(10) -0.0006(10) -0.0133(13)
C12 0.0236(15) 0.0386(16) 0.0152(11) -0.0018(11) -0.0017(11) -0.0140(13)
C13 0.0238(16) 0.0497(19) 0.0145(12) -0.0010(12) 0.0005(11) -0.0144(14)
C14 0.0295(17) 0.053(2) 0.0133(12) -0.0043(12) -0.0007(12) -0.0142(15)
C15 0.0262(16) 0.0457(18) 0.0162(12) -0.0064(12) -0.0043(11) -0.0131(14)
C16 0.0245(16) 0.0406(17) 0.0181(12) -0.0064(11) -0.0019(11) -0.0143(13)
C17 0.0272(16) 0.0371(16) 0.0197(12) -0.0035(11) 0.0004(11) -0.0150(13)
C18 0.0266(17) 0.0416(18) 0.0209(13) -0.0002(12) -0.0024(12) -0.0105(14)
C19 0.0311(18) 0.0470(19) 0.0210(13) 0.0049(13) -0.0038(12) -0.0176(15)
C20 0.0260(17) 0.050(2) 0.0208(13) -0.0021(13) -0.0036(12) -0.0141(15)
C21 0.0221(14) 0.0321(15) 0.0151(11) -0.0059(10) 0.0012(10) -0.0125(12)
C22 0.0243(15) 0.0312(15) 0.0193(12) -0.0031(11) -0.0003(11) -0.0127(12)
C23 0.0206(15) 0.0406(17) 0.0227(13) -0.0053(12) 0.0014(11) -0.0145(13)
C24 0.0263(16) 0.0417(18) 0.0207(13) -0.0079(12) 0.0071(12) -0.0137(14)
C25 0.0272(16) 0.0352(16) 0.0158(12) -0.0061(11) 0.0009(11) -0.0128(13)
C26 0.0230(14) 0.0291(14) 0.0126(11) -0.0017(10) -0.0007(10) -0.0123(12)
O1 0.0230(11) 0.0476(13) 0.0221(10) -0.0128(9) 0.0016(8) -0.0195(10)
C27 0.0277(17) 0.054(2) 0.0311(16) -0.0123(14) -0.0004(13) -0.0247(16)
C31 0.0239(15) 0.0284(14) 0.0136(11) -0.0056(10) 0.0015(10) -0.0121(12)
C32 0.0232(14) 0.0281(14) 0.0134(11) -0.0036(10) 0.0011(10) -0.0107(12)
C33 0.0230(15) 0.0323(15) 0.0145(11) -0.0049(10) 0.0008(10) -0.0116(12)
C34 0.0260(15) 0.0326(15) 0.0155(11) -0.0059(10) -0.0001(11) -0.0145(12)
C35 0.0287(16) 0.0311(15) 0.0175(12) -0.0024(11) -0.0019(11) -0.0152(13)
C36 0.0258(15) 0.0337(15) 0.0144(11) -0.0052(10) 0.0003(11) -0.0152(13)
C37 0.0300(16) 0.0301(15) 0.0162(11) -0.0031(10) -0.0025(11) -0.0128(13)
C38 0.0395(19) 0.0429(18) 0.0202(13) -0.0001(12) -0.0001(13) -0.0241(16)
C39 0.0379(19) 0.0300(16) 0.0256(14) -0.0024(12) -0.0062(13) -0.0113(14)
C40 0.0365(18) 0.0398(17) 0.0229(13) -0.0014(12) -0.0064(13) -0.0229(15)
C41 0.088(4) 0.125(4) 0.037(2) -0.013(2) 0.002(2) -0.086(4)
C42 0.064(3) 0.073(3) 0.096(4) -0.054(3) -0.012(3) -0.026(3)
C43 0.0317(17) 0.0338(16) 0.0188(12) 0.0000(11) -0.0033(12) -0.0177(13)
C44 0.043(2) 0.0429(18) 0.0170(12) 0.0004(12) -0.0036(13) -0.0241(16)
C45 0.0363(19) 0.0357(17) 0.0311(16) -0.0026(13) -0.0068(14) -0.0124(15)
C51 0.0319(17) 0.0322(15) 0.0167(12) -0.0004(11) -0.0031(11) -0.0176(13)
C52 0.0305(17) 0.0373(16) 0.0179(12) -0.0020(11) -0.0011(12) -0.0188(14)
F1 0.0339(11) 0.0452(11) 0.0210(8) -0.0088(7) 0.0031(8) -0.0154(9)
C53 0.045(2) 0.0452(19) 0.0162(12) -0.0010(12) -0.0027(13) -0.0291(16)
F2 0.0582(14) 0.0665(14) 0.0142(8) -0.0007(8) -0.0005(8) -0.0353(12)
C54 0.045(2) 0.050(2) 0.0235(14) 0.0071(13) -0.0124(14) -0.0306(17)
C55 0.0292(18) 0.048(2) 0.0299(15) 0.0039(14) -0.0099(14) -0.0151(15)
F3 0.0305(12) 0.0706(16) 0.0470(13) 0.0038(11) -0.0122(10) -0.0089(11)
C56 0.0305(18) 0.0462(19) 0.0195(13) -0.0036(12) -0.0021(12) -0.0154(15)
F4 0.0293(11) 0.0681(14) 0.0247(9) -0.0057(9) 0.0019(8) -0.0084(10)
C57 0.051(2) 0.059(2) 0.0288(16) 0.0126(15) -0.0176(16) -0.0318(19)
C58 0.0353(19) 0.057(2) 0.0238(14) -0.0010(14) -0.0074(13) -0.0220(16)
C59 0.035(5) 0.066(8) 0.026(5) -0.005(5) -0.006(4) -0.013(5)
C60 0.051(5) 0.080(8) 0.042(6) -0.004(5) -0.018(4) -0.029(5)
C59A 0.041(7) 0.047(7) 0.012(5) -0.008(4) -0.006(4) -0.021(5)
C60A 0.087(14) 0.060(8) 0.059(13) 0.001(9) -0.044(12) -0.039(10)
C61 0.0221(15) 0.0364(16) 0.0182(12) -0.0082(11) 0.0010(11) -0.0145(13)
C62 0.0274(16) 0.0410(17) 0.0186(12) -0.0047(12) 0.0024(12) -0.0170(14)
C63 0.0290(17) 0.0392(17) 0.0203(13) -0.0019(12) -0.0012(12) -0.0148(14)
C64 0.0239(15) 0.0372(16) 0.0208(13) -0.0053(11) -0.0012(11) -0.0130(13)
C65 0.0263(16) 0.0419(17) 0.0165(12) -0.0054(11) 0.0001(11) -0.0179(14)
C66 0.0254(16) 0.0373(16) 0.0160(12) -0.0032(11) -0.0019(11) -0.0154(13)
C67 0.0275(17) 0.0434(19) 0.0247(14) -0.0048(13) 0.0015(13) -0.0140(14)
O2 0.0346(14) 0.0497(15) 0.0376(13) 0.0046(11) 0.0091(11) -0.0040(12)
C68 0.0251(16) 0.0466(19) 0.0228(14) -0.0066(13) 0.0049(12) -0.0137(14)
C69 0.0273(18) 0.049(2) 0.0302(16) -0.0049(14) 0.0061(14) -0.0115(15)
C70 0.034(2) 0.053(2) 0.0345(17) -0.0043(15) 0.0101(15) -0.0161(17)
C71 0.037(2) 0.061(3) 0.047(2) -0.0067(19) 0.0168(18) -0.0150(19)
C10S 0.050(3) 0.065(3) 0.075(3) 0.013(2) -0.016(2) -0.031(2)
C11S 0.034(2) 0.044(2) 0.060(2) 0.0048(17) 0.0040(17) -0.0089(16)
C12S 0.038(2) 0.051(2) 0.075(3) 0.012(2) 0.005(2) -0.0100(18)
C13S 0.045(2) 0.058(3) 0.058(2) 0.0145(19) 0.0119(19) -0.0081(19)
C14S 0.056(3) 0.061(3) 0.047(2) 0.0050(19) 0.0082(19) -0.013(2)
C15S 0.067(3) 0.050(2) 0.048(2) -0.0063(17) 0.013(2) -0.023(2)
C16S 0.046(2) 0.044(2) 0.049(2) 0.0013(16) 0.0092(17) -0.0150(17)
C20S 0.063(3) 0.108(5) 0.123(5) 0.012(4) 0.022(3) -0.028(3)
C21S 0.068(3) 0.072(3) 0.046(2) -0.0071(19) 0.021(2) -0.032(2)
C22S 0.071(3) 0.093(3) 0.051(3) -0.016(2) 0.004(2) -0.030(3)
C23S 0.080(4) 0.093(4) 0.067(3) -0.009(3) -0.021(3) -0.034(3)
C24S 0.080(4) 0.095(4) 0.055(3) -0.006(2) -0.009(2) -0.040(3)
C25S 0.107(4) 0.110(4) 0.046(2) -0.016(2) 0.020(3) -0.071(3)
C26S 0.096(4) 0.089(3) 0.061(3) -0.019(2) 0.037(3) -0.048(3)

loop_
_atom_type_symbol
_atom_type_description
_atom_type_scat_dispersion_real
_atom_type_scat_dispersion_imag
_atom_type_scat_source
C C 0.0033 0.0016 'International Tables Vol C Tables 4.2.6.8 and 6.1.1.4'
H H 0.0000 0.0000 'International Tables Vol C Tables 4.2.6.8 and 6.1.1.4'
O O 0.0106 0.0060 'International Tables Vol C Tables 4.2.6.8 and 6.1.1.4'
F F 0.0171 0.0103 'International Tables Vol C Tables 4.2.6.8 and 6.1.1.4'
P P 0.1023 0.0942 'International Tables Vol C Tables 4.2.6.8 and 6.1.1.4'
Br Br -0.2901 2.4595 'International Tables Vol C Tables 4.2.6.8 and 6.1.1.4'
Pd Pd -0.9988 1.0072 'International Tables Vol C Tables 4.2.6.8 and 6.1.1.4'

loop_
_geom_angle_atom_site_label_1
_geom_angle_atom_site_label_2
_geom_angle_atom_site_label_3
_geom_angle
C61 Pd1 P1 98.93(8)
C61 Pd1 Br1 79.78(8)
P1 Pd1 Br1 171.97(2)
C61 Pd1 C31 162.14(11)
P1 Pd1 C31 84.92(7)
Br1 Pd1 C31 98.74(6)
C21 P1 C1 106.99(12)
C21 P1 C11 108.48(13)
C1 P1 C11 110.46(13)
C21 P1 Pd1 102.52(9)
C1 P1 Pd1 115.15(10)
C11 P1 Pd1 112.60(9)
C7 C1 C2 106.3(2)
C7 C1 C6 109.5(2)
C2 C1 C6 108.6(2)
C7 C1 P1 105.74(18)
C2 C1 P1 118.4(2)
C6 C1 P1 108.10(18)
C3 C2 C1 110.4(3)
C3 C2 H2A 109.6
C1 C2 H2A 109.6
C3 C2 H2B 109.6
C1 C2 H2B 109.6
H2A C2 H2B 108.1
C9 C3 C4 109.6(3)
C9 C3 C2 109.2(2)
C4 C3 C2 110.6(2)
C9 C3 H3 109.2
C4 C3 H3 109.2
C2 C3 H3 109.2
C5 C4 C3 108.9(2)
C5 C4 H4A 109.9
C3 C4 H4A 109.9
C5 C4 H4B 109.9
C3 C4 H4B 109.9
H4A C4 H4B 108.3
C4 C5 C10 109.7(3)
C4 C5 C6 109.0(3)
C10 C5 C6 110.4(2)
C4 C5 H5 109.2
C10 C5 H5 109.2
C6 C5 H5 109.2
C5 C6 C1 110.4(2)
C5 C6 H6A 109.6
C1 C6 H6A 109.6
C5 C6 H6B 109.6
C1 C6 H6B 109.6
H6A C6 H6B 108.1
C8 C7 C1 111.1(2)
C8 C7 H7A 109.4
C1 C7 H7A 109.4
C8 C7 H7B 109.4
C1 C7 H7B 109.4
H7A C7 H7B 108.0
C7 C8 C9 109.6(3)
C7 C8 C10 110.3(2)
C9 C8 C10 108.7(2)
C7 C8 H8 109.4
C9 C8 H8 109.4
C10 C8 H8 109.4
C3 C9 C8 109.1(2)
C3 C9 H9A 109.9
C8 C9 H9A 109.9
C3 C9 H9B 109.9
C8 C9 H9B 109.9
H9A C9 H9B 108.3
C5 C10 C8 109.1(3)
C5 C10 H10A 109.9
C8 C10 H10A 109.9
C5 C10 H10B 109.9
C8 C10 H10B 109.9
H10A C10 H10B 108.3
C17 C11 C16 108.6(2)
C17 C11 C12 108.0(2)
C16 C11 C12 107.7(2)
C17 C11 P1 109.15(18)
C16 C11 P1 116.7(2)
C12 C11 P1 106.5(2)
C13 C12 C11 110.9(2)
C13 C12 H12A 109.5
C11 C12 H12A 109.5
C13 C12 H12B 109.5
C11 C12 H12B 109.5
H12A C12 H12B 108.0
C14 C13 C19 109.2(3)
C14 C13 C12 110.1(3)
C19 C13 C12 108.9(2)
C14 C13 H13 109.6
C19 C13 H13 109.6
C12 C13 H13 109.6
C15 C14 C13 109.3(2)
C15 C14 H14A 109.8
C13 C14 H14A 109.8
C15 C14 H14B 109.8
C13 C14 H14B 109.8
H14A C14 H14B 108.3
C14 C15 C20 110.3(3)
C14 C15 C16 109.6(3)
C20 C15 C16 110.0(2)
C14 C15 H15 109.0
C20 C15 H15 109.0
C16 C15 H15 109.0
C15 C16 C11 110.5(3)
C15 C16 H16A 109.5
C11 C16 H16A 109.5
C15 C16 H16B 109.5
C11 C16 H16B 109.5
H16A C16 H16B 108.1
C18 C17 C11 110.5(2)
C18 C17 H17A 109.5
C11 C17 H17A 109.5
C18 C17 H17B 109.5
C11 C17 H17B 109.5
H17A C17 H17B 108.1
C20 C18 C19 109.8(3)
C20 C18 C17 109.0(3)
C19 C18 C17 110.1(3)
C20 C18 H18 109.3
C19 C18 H18 109.3
C17 C18 H18 109.3
C13 C19 C18 109.2(3)
C13 C19 H19A 109.8
C18 C19 H19A 109.8
C13 C19 H19B 109.8
C18 C19 H19B 109.8
H19A C19 H19B 108.3
C15 C20 C18 108.9(3)
C15 C20 H20A 109.9
C18 C20 H20A 109.9
C15 C20 H20B 109.9
C18 C20 H20B 109.9
H20A C20 H20B 108.3
C26 C21 C22 117.5(2)
C26 C21 P1 119.6(2)
C22 C21 P1 122.8(2)
O1 C22 C23 121.9(3)
O1 C22 C21 115.6(2)
C23 C22 C21 122.5(3)
C24 C23 C22 118.5(3)
C24 C23 H23 120.8
C22 C23 H23 120.8
C25 C24 C23 120.8(3)
C25 C24 H24 119.6
C23 C24 H24 119.6
C24 C25 C26 121.1(3)
C24 C25 H25 119.4
C26 C25 H25 119.4
C25 C26 C21 119.4(3)
C25 C26 C31 112.5(2)
C21 C26 C31 128.0(2)
C22 O1 C27 118.9(2)
O1 C27 H27A 109.5
O1 C27 H27B 109.5
H27A C27 H27B 109.5
O1 C27 H27C 109.5
H27A C27 H27C 109.5
H27B C27 H27C 109.5
C36 C31 C32 119.0(2)
C36 C31 C26 117.5(3)
C32 C31 C26 118.1(2)
C36 C31 Pd1 90.80(16)
C32 C31 Pd1 97.86(18)
C26 C31 Pd1 104.47(16)
C33 C32 C31 119.4(3)
C33 C32 C37 122.2(3)
C31 C32 C37 118.4(2)
C32 C33 C34 121.2(3)
C32 C33 C51 121.6(3)
C34 C33 C51 117.1(2)
C35 C34 C33 118.5(3)
C35 C34 C40 119.4(3)
C33 C34 C40 122.0(3)
C34 C35 C36 122.9(3)
C34 C35 H35 118.5
C36 C35 H35 118.5
C35 C36 C31 119.0(3)
C35 C36 C43 116.6(3)
C31 C36 C43 124.0(3)
C32 C37 C39 114.5(3)
C32 C37 C38 113.9(2)
C39 C37 C38 109.9(3)
C32 C37 H37 105.9
C39 C37 H37 105.9
C38 C37 H37 105.9
C37 C38 H38A 109.5
C37 C38 H38B 109.5
H38A C38 H38B 109.5
C37 C38 H38C 109.5
H38A C38 H38C 109.5
H38B C38 H38C 109.5
C37 C39 H39A 109.5
C37 C39 H39B 109.5
H39A C39 H39B 109.5
C37 C39 H39C 109.5
H39A C39 H39C 109.5
H39B C39 H39C 109.5
C42 C40 C41 110.6(4)
C42 C40 C34 109.9(3)
C41 C40 C34 113.1(3)
C42 C40 H40 107.7
C41 C40 H40 107.7
C34 C40 H40 107.7
C40 C41 H41A 109.5
C40 C41 H41B 109.5
H41A C41 H41B 109.5
C40 C41 H41C 109.5
H41A C41 H41C 109.5
H41B C41 H41C 109.5
C40 C42 H42A 109.5
C40 C42 H42B 109.5
H42A C42 H42B 109.5
C40 C42 H42C 109.5
H42A C42 H42C 109.5
H42B C42 H42C 109.5
C36 C43 C45 110.8(2)
C36 C43 C44 111.0(3)
C45 C43 C44 110.1(3)
C36 C43 H43 108.3
C45 C43 H43 108.3
C44 C43 H43 108.3
C43 C44 H44A 109.5
C43 C44 H44B 109.5
H44A C44 H44B 109.5
C43 C44 H44C 109.5
H44A C44 H44C 109.5
H44B C44 H44C 109.5
C43 C45 H45A 109.5
C43 C45 H45B 109.5
H45A C45 H45B 109.5
C43 C45 H45C 109.5
H45A C45 H45C 109.5
H45B C45 H45C 109.5
C56 C51 C52 115.5(3)
C56 C51 C33 122.8(3)
C52 C51 C33 121.6(3)
F1 C52 C53 118.7(3)
F1 C52 C51 119.1(3)
C53 C52 C51 122.1(3)
F2 C53 C54 119.6(3)
F2 C53 C52 117.9(3)
C54 C53 C52 122.4(3)
C53 C54 C55 115.8(3)
C53 C54 C57 122.7(3)
C55 C54 C57 121.5(4)
F3 C55 C54 120.1(3)
F3 C55 C56 117.9(3)
C54 C55 C56 122.1(3)
F4 C56 C51 119.9(3)
F4 C56 C55 118.1(3)
C51 C56 C55 122.0(3)
C54 C57 C58 113.2(3)
C54 C57 H57A 108.9
C58 C57 H57A 108.9
C54 C57 H57B 108.9
C58 C57 H57B 108.9
H57A C57 H57B 107.8
C59 C58 C57 114.8(8)
C57 C58 C59A 106.8(8)
C59 C58 H58A 108.6
C57 C58 H58A 108.6
C59 C58 H58B 108.6
C57 C58 H58B 108.6
H58A C58 H58B 107.5
C57 C58 H58C 110.4
C59A C58 H58C 110.4
C57 C58 H58D 110.4
C59A C58 H58D 110.4
H58C C58 H58D 108.6
C58 C59 C60 112.4(11)
C58 C59 H59A 109.1
C60 C59 H59A 109.1
C58 C59 H59B 109.1
C60 C59 H59B 109.1
H59A C59 H59B 107.9
C59 C60 H60A 109.5
C59 C60 H60B 109.5
H60A C60 H60B 109.5
C59 C60 H60C 109.5
H60A C60 H60C 109.5
H60B C60 H60C 109.5
C60A C59A C58 112.5(13)
C60A C59A H59C 109.1
C58 C59A H59C 109.1
C60A C59A H59D 109.1
C58 C59A H59D 109.1
H59C C59A H59D 107.8
C59A C60A H60D 109.5
C59A C60A H60E 109.5
H60D C60A H60E 109.5
C59A C60A H60F 109.5
H60D C60A H60F 109.5
H60E C60A H60F 109.5
C66 C61 C62 117.8(3)
C66 C61 Pd1 124.9(2)
C62 C61 Pd1 116.3(2)
C63 C62 C61 121.7(3)
C63 C62 H62 119.1
C61 C62 H62 119.1
C62 C63 C64 120.5(3)
C62 C63 H63 119.7
C64 C63 H63 119.7
C65 C64 C63 117.8(3)
C65 C64 C67 124.3(3)
C63 C64 C67 117.9(3)
C64 C65 C66 121.8(3)
C64 C65 H65 119.1
C66 C65 H65 119.1
C65 C66 C61 120.3(3)
C65 C66 H66 119.9
C61 C66 H66 119.9
O2 C67 C64 120.8(3)
O2 C67 C68 119.5(3)
C64 C67 C68 119.8(3)
C67 C68 C69 112.7(3)
C67 C68 H68A 109.1
C69 C68 H68A 109.1
C67 C68 H68B 109.1
C69 C68 H68B 109.1
H68A C68 H68B 107.8
C70 C69 C68 113.2(3)
C70 C69 H69A 108.9
C68 C69 H69A 108.9
C70 C69 H69B 108.9
C68 C69 H69B 108.9
H69A C69 H69B 107.8
C69 C70 C71 111.8(3)
C69 C70 H70A 109.3
C71 C70 H70A 109.3
C69 C70 H70B 109.3
C71 C70 H70B 109.3
H70A C70 H70B 107.9
C70 C71 H71A 109.5
C70 C71 H71B 109.5
H71A C71 H71B 109.5
C70 C71 H71C 109.5
H71A C71 H71C 109.5
H71B C71 H71C 109.5
C11S C10S H10C 109.5
C11S C10S H10D 109.5
H10C C10S H10D 109.5
C11S C10S H10E 109.5
H10C C10S H10E 109.5
H10D C10S H10E 109.5
C12S C11S C16S 118.5(4)
C12S C11S C10S 120.4(4)
C16S C11S C10S 121.0(4)
C11S C12S C13S 120.1(4)
C11S C12S H12S 120.0
C13S C12S H12S 120.0
C14S C13S C12S 120.6(4)
C14S C13S H13S 119.7
C12S C13S H13S 119.7
C13S C14S C15S 120.1(5)
C13S C14S H14S 119.9
C15S C14S H14S 119.9
C14S C15S C16S 119.2(4)
C14S C15S H15S 120.4
C16S C15S H15S 120.4
C11S C16S C15S 121.5(4)
C11S C16S H16S 119.2
C15S C16S H16S 119.2
C21S C20S H20C 109.5
C21S C20S H20D 109.5
H20C C20S H20D 109.5
C21S C20S H20E 109.5
H20C C20S H20E 109.5
H20D C20S H20E 109.5
C22S C21S C26S 120.4(5)
C22S C21S C20S 119.2(5)
C26S C21S C20S 120.4(5)
C23S C22S C21S 118.9(5)
C23S C22S H22S 120.5
C21S C22S H22S 120.5
C22S C23S C24S 123.4(6)
C22S C23S H23S 118.3
C24S C23S H23S 118.3
C25S C24S C23S 118.2(6)
C25S C24S H24S 120.9
C23S C24S H24S 120.9
C24S C25S C26S 120.3(5)
C24S C25S H25S 119.8
C26S C25S H25S 119.8
C21S C26S C25S 118.7(5)
C21S C26S H26S 120.7
C25S C26S H26S 120.7

loop_
_geom_bond_atom_site_label_1
_geom_bond_atom_site_label_2
_geom_bond_distance
Br1 Pd1 2.4550(4)
Pd1 C61 2.012(3)
Pd1 P1 2.3581(8)
Pd1 C31 2.520(3)
P1 C21 1.854(3)
P1 C1 1.905(3)
P1 C11 1.917(3)
C1 C7 1.545(4)
C1 C2 1.547(4)
C1 C6 1.547(4)
C2 C3 1.541(4)
C2 H2A 0.9900
C2 H2B 0.9900
C3 C9 1.529(5)
C3 C4 1.534(4)
C3 H3 1.0000
C4 C5 1.529(5)
C4 H4A 0.9900
C4 H4B 0.9900
C5 C10 1.534(4)
C5 C6 1.542(4)
C5 H5 1.0000
C6 H6A 0.9900
C6 H6B 0.9900
C7 C8 1.529(4)
C7 H7A 0.9900
C7 H7B 0.9900
C8 C9 1.531(5)
C8 C10 1.541(4)
C8 H8 1.0000
C9 H9A 0.9900
C9 H9B 0.9900
C10 H10A 0.9900
C10 H10B 0.9900
C11 C17 1.545(4)
C11 C16 1.548(4)
C11 C12 1.549(4)
C12 C13 1.545(4)
C12 H12A 0.9900
C12 H12B 0.9900
C13 C14 1.532(4)
C13 C19 1.536(5)
C13 H13 1.0000
C14 C15 1.523(4)
C14 H14A 0.9900
C14 H14B 0.9900
C15 C20 1.527(5)
C15 C16 1.535(4)
C15 H15 1.0000
C16 H16A 0.9900
C16 H16B 0.9900
C17 C18 1.544(4)
C17 H17A 0.9900
C17 H17B 0.9900
C18 C20 1.536(5)
C18 C19 1.537(4)
C18 H18 1.0000
C19 H19A 0.9900
C19 H19B 0.9900
C20 H20A 0.9900
C20 H20B 0.9900
C21 C26 1.411(4)
C21 C22 1.415(4)
C22 O1 1.359(3)
C22 C23 1.392(4)
C23 C24 1.388(4)
C23 H23 0.9500
C24 C25 1.379(4)
C24 H24 0.9500
C25 C26 1.409(4)
C25 H25 0.9500
C26 C31 1.519(4)
O1 C27 1.428(4)
C27 H27A 0.9800
C27 H27B 0.9800
C27 H27C 0.9800
C31 C36 1.423(4)
C31 C32 1.435(4)
C32 C33 1.403(4)
C32 C37 1.526(4)
C33 C34 1.410(4)
C33 C51 1.500(4)
C34 C35 1.382(4)
C34 C40 1.523(4)
C35 C36 1.394(4)
C35 H35 0.9500
C36 C43 1.527(4)
C37 C39 1.541(5)
C37 C38 1.543(4)
C37 H37 1.0000
C38 H38A 0.9800
C38 H38B 0.9800
C38 H38C 0.9800
C39 H39A 0.9800
C39 H39B 0.9800
C39 H39C 0.9800
C40 C42 1.506(5)
C40 C41 1.507(5)
C40 H40 1.0000
C41 H41A 0.9800
C41 H41B 0.9800
C41 H41C 0.9800
C42 H42A 0.9800
C42 H42B 0.9800
C42 H42C 0.9800
C43 C45 1.530(4)
C43 C44 1.537(4)
C43 H43 1.0000
C44 H44A 0.9800
C44 H44B 0.9800
C44 H44C 0.9800
C45 H45A 0.9800
C45 H45B 0.9800
C45 H45C 0.9800
C51 C56 1.381(5)
C51 C52 1.393(4)
C52 F1 1.349(4)
C52 C53 1.382(4)
C53 F2 1.351(3)
C53 C54 1.376(5)
C54 C55 1.383(5)
C54 C57 1.509(5)
C55 F3 1.343(4)
C55 C56 1.396(4)
C56 F4 1.343(3)
C57 C58 1.525(5)
C57 H57A 0.9900
C57 H57B 0.9900
C58 C59 1.520(9)
C58 C59A 1.540(12)
C58 H58A 0.9900
C58 H58B 0.9900
C58 H58C 0.9900
C58 H58D 0.9900
C59 C60 1.523(12)
C59 H59A 0.9900
C59 H59B 0.9900
C60 H60A 0.9800
C60 H60B 0.9800
C60 H60C 0.9800
C59A C60A 1.521(13)
C59A H59C 0.9900
C59A H59D 0.9900
C60A H60D 0.9800
C60A H60E 0.9800
C60A H60F 0.9800
C61 C66 1.399(4)
C61 C62 1.399(4)
C62 C63 1.384(4)
C62 H62 0.9500
C63 C64 1.402(4)
C63 H63 0.9500
C64 C65 1.393(4)
C64 C67 1.489(4)
C65 C66 1.394(4)
C65 H65 0.9500
C66 H66 0.9500
C67 O2 1.219(4)
C67 C68 1.519(4)
C68 C69 1.524(5)
C68 H68A 0.9900
C68 H68B 0.9900
C69 C70 1.524(4)
C69 H69A 0.9900
C69 H69B 0.9900
C70 C71 1.525(5)
C70 H70A 0.9900
C70 H70B 0.9900
C71 H71A 0.9800
C71 H71B 0.9800
C71 H71C 0.9800
C10S C11S 1.512(6)
C10S H10C 0.9800
C10S H10D 0.9800
C10S H10E 0.9800
C11S C12S 1.381(5)
C11S C16S 1.381(5)
C12S C13S 1.401(6)
C12S H12S 0.9500
C13S C14S 1.359(6)
C13S H13S 0.9500
C14S C15S 1.380(5)
C14S H14S 0.9500
C15S C16S 1.389(6)
C15S H15S 0.9500
C16S H16S 0.9500
C20S C21S 1.577(8)
C20S H20C 0.9800
C20S H20D 0.9800
C20S H20E 0.9800
C21S C22S 1.347(6)
C21S C26S 1.387(6)
C22S C23S 1.346(7)
C22S H22S 0.9500
C23S C24S 1.384(7)
C23S H23S 0.9500
C24S C25S 1.326(7)
C24S H24S 0.9500
C25S C26S 1.424(7)
C25S H25S 0.9500
C26S H26S 0.9500
